data_2003058
loop_
_publ_author_name
'Iwasaki, Fujiko'
'Yoshikawa, Joseph H.'
'Yamamoto, Hajime'
'Kan-nari, Eiji'
'Takada, Kiwamu'
'Yasui, Masanori'
'Ishida, Takayuki'
'Nogami, Takashi'

_publ_section_title
;
 TEMPO radicals showing magnetic interactions. I.
 4-(4-Halobenzylideneamino)TEMPO and related compounds
;
_journal_coden_ASTM ASBSDK
_journal_issue 2
_journal_name_full
;
 Acta Crystallographica, Section B: Structural Science
;
_journal_page_first 231
_journal_page_last 245
_journal_paper_doi 10.1107/S0108768198012786
_journal_volume 55
_journal_year 1999
_chemical_formula_sum 'C16 H22 F N2 O'
_chemical_formula_weight 277.36
_chemical_name_common F-TEMPO
_chemical_name_systematic
;
 4-(4-fluorophenyl)methyleneamino-2,2,6,6-tetramethylpiperidin-1-oxyl
;
_space_group_IT_number 61
_symmetry_cell_setting orthorhombic
_symmetry_space_group_name_Hall '-P 2ac 2ab'
_symmetry_space_group_name_H-M 'P b c a'
_audit_creation_method SHELXL-97
_cell_angle_alpha 90.00
_cell_angle_beta 90.00
_cell_angle_gamma 90.00
_cell_formula_units_Z 8
_cell_length_a 20.0097(13)
_cell_length_b 15.249(2)
_cell_length_c 10.4168(18)
_cell_measurement_reflns_used 24
_cell_measurement_temperature 296(2)
_cell_measurement_theta_max 17.0
_cell_measurement_theta_min 12.9
_cell_volume 3178.5(7)
_computing_cell_refinement 'Rigaku/AFC Diffractometer Control'
_computing_data_collection 'Rigaku/AFC Diffractometer Control'
_computing_data_reduction teXsan
_computing_molecular_graphics 'ORTEP II'
_computing_publication_material teXsan
_computing_structure_refinement 'SHELXL-97 (Sheldrick, 1997)'
_computing_structure_solution SAPI91
_diffrn_ambient_temperature 296
_diffrn_measured_fraction_theta_full 0.893
_diffrn_measured_fraction_theta_max 0.893
_diffrn_measurement_device_type 'Rigaku AFC7R'
_diffrn_measurement_method \w-2\q
_diffrn_radiation_monochromator graphite
_diffrn_radiation_source 'Rigaku rotating anode'
_diffrn_radiation_type MoK\a
_diffrn_radiation_wavelength 0.71073
_diffrn_reflns_av_R_equivalents 0.0000
_diffrn_reflns_av_sigmaI/netI 0.0334
_diffrn_reflns_limit_h_max 26
_diffrn_reflns_limit_h_min 0
_diffrn_reflns_limit_k_max 19
_diffrn_reflns_limit_k_min 0
_diffrn_reflns_limit_l_max 0
_diffrn_reflns_limit_l_min -13
_diffrn_reflns_number 3647
_diffrn_reflns_reduction_process 'Lp corrections applied'
_diffrn_reflns_theta_full 27.50
_diffrn_reflns_theta_max 27.50
_diffrn_reflns_theta_min 2.58
_diffrn_standards_decay_% -0.30
_diffrn_standards_interval_count 150
_diffrn_standards_number 3
_exptl_absorpt_coefficient_mu 0.081
_exptl_absorpt_correction_T_max 0.999
_exptl_absorpt_correction_T_min 0.993
_exptl_absorpt_correction_type '\y scans(North,Phillips & Mathews,1968)'
_exptl_crystal_colour Orange
_exptl_crystal_density_diffrn 1.159
_exptl_crystal_density_meas ?
_exptl_crystal_description prism
_exptl_crystal_F_000 1192.00
_exptl_crystal_size_max 0.400
_exptl_crystal_size_mid 0.300
_exptl_crystal_size_min 0.200
_refine_diff_density_max 0.106
_refine_diff_density_min -0.197
_refine_ls_extinction_method none
_refine_ls_goodness_of_fit_ref 0.989
_refine_ls_hydrogen_treatment refall
_refine_ls_matrix_type full
_refine_ls_number_parameters 269
_refine_ls_number_reflns 3647
_refine_ls_number_restraints 0
_refine_ls_restrained_S_all 0.989
_refine_ls_R_factor_all 0.1030
_refine_ls_R_factor_gt 0.0425
_refine_ls_shift/su_max 0.005
_refine_ls_shift/su_mean 0.001
_refine_ls_structure_factor_coef Fsqd
_refine_ls_weighting_details 'w=1/[\s^2^(Fo^2^)+(0.0632P)^2^+0.2539P] where P=(Fo^2^+2Fc^2^)/3'
_refine_ls_weighting_scheme calc
_refine_ls_wR_factor_ref 0.1397
_reflns_number_gt 1948
_reflns_number_total 3647
_reflns_threshold_expression >2sigma(I)
_cod_data_source_file oa0019.cif
_cod_data_source_block 1
_cod_depositor_comments
;
The following automatic conversions were performed:

'_refine_ls_weighting_scheme' value 'calc
w=1/[\s^2^(Fo^2^)+(0.0632P)^2^+0.2539P] where P=(Fo^2^+2Fc^2^)/3' was
changed to 'calc'. New tag '_refine_ls_weighting_details' was
created. The value of the new tag was set to
'w=1/[\s^2^(Fo^2^)+(0.0632P)^2^+0.2539P] where P=(Fo^2^+2Fc^2^)/3'.

Automatic conversion script
Id: cif_fix_values 3143 2015-03-26 13:38:13Z robertas 
;
_cod_original_cell_volume 3178.4(8)
_cod_original_formula_sum 'C16 H22 F N2 O '
_cod_database_code 2003058
_cod_database_fobs_code 2003058

loop_
_symmetry_equiv_pos_as_xyz
x,y,z
1/2+x,1/2-y,-z
-x,1/2+y,1/2-z
1/2-x,-y,1/2+z
-x,-y,-z
1/2-x,1/2+y,z
x,1/2-y,1/2+z
1/2+x,y,1/2-z

loop_
_atom_site_label
_atom_site_fract_x
_atom_site_fract_y
_atom_site_fract_z
_atom_site_U_iso_or_equiv
_atom_site_adp_type
_atom_site_calc_flag
_atom_site_refinement_flags
_atom_site_occupancy
_atom_site_disorder_assembly
_atom_site_disorder_group
_atom_site_type_symbol
F1 -0.07687(7) 0.18277(9) -0.22964(12) 0.0977(4) Uani d . 1 . . F
O1 0.21003(8) 0.01944(10) 0.73277(13) 0.0896(5) Uani d . 1 . . O
N1 0.18047(7) 0.03940(9) 0.62714(13) 0.0592(4) Uani d . 1 . . N
N2 0.08721(7) 0.10207(11) 0.27581(14) 0.0661(4) Uani d . 1 . . N
C2 0.20017(9) 0.12437(11) 0.56772(16) 0.0590(4) Uani d . 1 . . C
C3 0.15145(11) 0.14760(12) 0.46079(18) 0.0625(5) Uani d . 1 . . C
C4 0.13569(9) 0.07210(12) 0.37212(16) 0.0583(4) Uani d . 1 . . C
C5 0.10388(10) 0.00026(13) 0.45138(18) 0.0612(5) Uani d . 1 . . C
C6 0.14878(9) -0.03535(10) 0.55699(15) 0.0571(4) Uani d . 1 . . C
C7 0.09967(9) 0.08762(12) 0.15986(17) 0.0598(4) Uani d . 1 . . C
C11 0.05404(9) 0.11417(11) 0.05609(16) 0.0568(4) Uani d . 1 . . C
C12 -0.00342(9) 0.16124(12) 0.08352(19) 0.0641(5) Uani d . 1 . . C
C13 -0.04745(10) 0.18428(14) -0.0121(2) 0.0709(5) Uani d . 1 . . C
C14 -0.03296(10) 0.16035(13) -0.13430(19) 0.0689(5) Uani d . 1 . . C
C15 0.02302(13) 0.11541(16) -0.1664(2) 0.0851(6) Uani d . 1 . . C
C16 0.06681(11) 0.09242(16) -0.06965(19) 0.0778(6) Uani d . 1 . . C
C21 0.19703(17) 0.19394(16) 0.6735(3) 0.0841(7) Uani d . 1 . . C
C22 0.27175(11) 0.11717(18) 0.5171(3) 0.0800(6) Uani d . 1 . . C
C61 0.20363(13) -0.09445(15) 0.5031(3) 0.0755(6) Uani d . 1 . . C
C62 0.10709(15) -0.08643(17) 0.6540(2) 0.0819(6) Uani d . 1 . . C
H4 0.1770(10) 0.0516(12) 0.3292(17) 0.070(5) Uiso d . 1 . . H
H7 0.1398(9) 0.0572(12) 0.1347(16) 0.066(5) Uiso d . 1 . . H
H12 -0.0127(9) 0.1791(11) 0.1695(19) 0.063(5) Uiso d . 1 . . H
H13 -0.0889(11) 0.2150(15) 0.005(2) 0.094(7) Uiso d . 1 . . H
H15 0.0332(11) 0.0995(14) -0.255(2) 0.088(6) Uiso d . 1 . . H
H16 0.1061(10) 0.0617(14) -0.0899(18) 0.081(6) Uiso d . 1 . . H
H21 0.1526(14) 0.1945(16) 0.712(2) 0.107(9) Uiso d . 1 . . H
H22 0.2066(11) 0.2515(18) 0.631(2) 0.101(7) Uiso d . 1 . . H
H23 0.2312(14) 0.1813(18) 0.734(3) 0.118(10) Uiso d . 1 . . H
H24 0.2779(12) 0.0756(17) 0.449(2) 0.106(8) Uiso d . 1 . . H
H25 0.2872(11) 0.1775(16) 0.488(2) 0.094(7) Uiso d . 1 . . H
H26 0.3032(12) 0.1026(15) 0.589(2) 0.101(7) Uiso d . 1 . . H
H31 0.1720(9) 0.1959(13) 0.4150(18) 0.076(6) Uiso d . 1 . . H
H32 0.1084(11) 0.1694(13) 0.500(2) 0.085(6) Uiso d . 1 . . H
H51 0.0934(9) -0.0457(14) 0.3943(18) 0.080(6) Uiso d . 1 . . H
H52 0.0627(10) 0.0241(13) 0.4906(18) 0.076(6) Uiso d . 1 . . H
H61 0.2306(11) -0.0686(15) 0.435(2) 0.092(7) Uiso d . 1 . . H
H62 0.1856(10) -0.1480(15) 0.468(2) 0.088(7) Uiso d . 1 . . H
H63 0.2341(12) -0.1125(16) 0.576(2) 0.103(8) Uiso d . 1 . . H
H64 0.1391(13) -0.1165(18) 0.720(2) 0.111(8) Uiso d . 1 . . H
H65 0.0816(12) -0.1318(16) 0.608(2) 0.100(8) Uiso d . 1 . . H
H66 0.0754(14) -0.0499(19) 0.696(3) 0.124(10) Uiso d . 1 . . H

loop_
_atom_site_aniso_label
_atom_site_aniso_U_11
_atom_site_aniso_U_22
_atom_site_aniso_U_33
_atom_site_aniso_U_12
_atom_site_aniso_U_13
_atom_site_aniso_U_23
F1 0.1056(9) 0.1075(10) 0.0800(8) 0.0021(7) -0.0372(7) 0.0143(7)
O1 0.1215(12) 0.0861(10) 0.0610(8) -0.0100(9) -0.0312(8) 0.0149(7)
N1 0.0714(9) 0.0573(8) 0.0489(8) -0.0046(7) -0.0083(7) 0.0040(6)
N2 0.0657(9) 0.0830(10) 0.0495(9) 0.0119(8) -0.0024(7) 0.0039(7)
C2 0.0684(10) 0.0513(9) 0.0574(10) -0.0065(8) -0.0029(9) 0.0024(8)
C3 0.0715(12) 0.0576(10) 0.0584(10) 0.0014(9) -0.0024(9) 0.0097(9)
C4 0.0551(9) 0.0717(11) 0.0482(9) 0.0086(8) -0.0019(8) 0.0046(8)
C5 0.0623(11) 0.0634(11) 0.0579(10) -0.0055(9) -0.0043(9) -0.0051(9)
C6 0.0677(10) 0.0494(9) 0.0543(9) -0.0028(8) 0.0019(8) 0.0021(8)
C7 0.0573(10) 0.0668(11) 0.0553(10) 0.0064(9) -0.0001(8) 0.0036(8)
C11 0.0598(10) 0.0615(10) 0.0490(9) -0.0015(8) 0.0024(8) 0.0038(8)
C12 0.0691(11) 0.0742(11) 0.0490(10) 0.0072(9) 0.0055(9) 0.0079(9)
C13 0.0643(11) 0.0805(13) 0.0679(12) 0.0104(10) -0.0005(10) 0.0154(10)
C14 0.0754(12) 0.0692(11) 0.0622(11) -0.0046(9) -0.0172(10) 0.0123(9)
C15 0.1018(16) 0.1028(16) 0.0505(11) 0.0147(14) -0.0085(12) -0.0092(11)
C16 0.0783(13) 0.0980(15) 0.0571(12) 0.0215(12) -0.0037(10) -0.0084(11)
C21 0.109(2) 0.0642(13) 0.0789(15) -0.0103(13) -0.0086(16) -0.0116(12)
C22 0.0667(12) 0.0841(16) 0.0892(16) -0.0135(11) -0.0036(12) 0.0054(14)
C61 0.0887(14) 0.0593(12) 0.0786(14) 0.0130(11) 0.0034(13) 0.0009(11)
C62 0.0998(17) 0.0681(13) 0.0777(15) -0.0166(13) 0.0129(14) 0.0093(12)

loop_
_atom_type_symbol
_atom_type_description
_atom_type_scat_dispersion_real
_atom_type_scat_dispersion_imag
_atom_type_scat_source
C C 0.0033 0.0016 'International Tables Vol C Tables 4.2.6.8 and 6.1.1.4'
H H 0.0000 0.0000 'International Tables Vol C Tables 4.2.6.8 and 6.1.1.4'
F F 0.0171 0.0103 'International Tables Vol C Tables 4.2.6.8 and 6.1.1.4'
N N 0.0061 0.0033 'International Tables Vol C Tables 4.2.6.8 and 6.1.1.4'
O O 0.0106 0.0060 'International Tables Vol C Tables 4.2.6.8 and 6.1.1.4'

loop_
_geom_angle_atom_site_label_1
_geom_angle_atom_site_label_2
_geom_angle_atom_site_label_3
_geom_angle
_geom_angle_publ_flag
O1 N1 C2 116.10(14) yes
O1 N1 C6 115.65(14) yes
C2 N1 C6 124.92(13) yes
C7 N2 C4 118.20(15) yes
N1 C2 C3 109.71(14) yes
N1 C2 C22 109.18(16) no
C3 C2 C22 111.34(17) no
N1 C2 C21 107.03(16) no
C3 C2 C21 109.83(18) no
C22 C2 C21 109.65(19) no
C4 C3 C2 113.83(15) yes
C4 C3 H31 111.5(11) no
C2 C3 H31 105.3(11) no
C4 C3 H32 108.7(12) no
C2 C3 H32 109.1(12) no
H31 C3 H32 108.2(16) no
N2 C4 C3 108.58(15) no
N2 C4 C5 108.69(15) no
C3 C4 C5 107.84(15) no
N2 C4 H4 110.0(10) no
C3 C4 H4 110.0(10) no
C5 C4 H4 111.7(10) no
C4 C5 C6 113.89(15) yes
C4 C5 H51 106.7(12) no
C6 C5 H51 108.8(12) no
C4 C5 H52 108.0(11) no
C6 C5 H52 109.0(11) no
H51 C5 H52 110.4(16) no
N1 C6 C5 109.39(14) yes
N1 C6 C62 107.31(15) no
C5 C6 C62 109.80(17) no
N1 C6 C61 108.95(16) no
C5 C6 C61 111.68(16) no
C62 C6 C61 109.61(18) no
N2 C7 C11 122.43(17) yes
N2 C7 H7 120.8(10) no
C11 C7 H7 116.7(10) no
C16 C11 C12 118.40(17) no
C16 C11 C7 121.19(17) no
C12 C11 C7 120.40(16) no
C13 C12 C11 120.96(18) no
C13 C12 H12 118.8(11) no
C11 C12 H12 120.2(11) no
C14 C13 C12 118.32(19) no
C14 C13 H13 119.1(14) no
C12 C13 H13 122.5(14) no
C13 C14 C15 122.99(18) no
C13 C14 F1 118.46(19) no
C15 C14 F1 118.55(18) no
C14 C15 C16 118.2(2) no
C14 C15 H15 122.1(13) no
C16 C15 H15 119.7(13) no
C11 C16 C15 121.1(2) no
C11 C16 H16 119.3(12) no
C15 C16 H16 119.6(12) no
C2 C21 H21 110.0(15) no
C2 C21 H22 106.5(13) no
H21 C21 H22 110(2) no
C2 C21 H23 107.8(17) no
H21 C21 H23 113(2) no
H22 C21 H23 109(2) no
C2 C22 H24 115.0(15) no
C2 C22 H25 108.8(12) no
H24 C22 H25 109.9(19) no
C2 C22 H26 110.3(13) no
H24 C22 H26 109(2) no
H25 C22 H26 103.4(18) no
C6 C61 H61 115.3(13) no
C6 C61 H62 111.8(12) no
H61 C61 H62 105.6(18) no
C6 C61 H63 108.5(14) no
H61 C61 H63 108.9(18) no
H62 C61 H63 106.4(19) no
C6 C62 H64 109.0(14) no
C6 C62 H65 108.9(14) no
H64 C62 H65 109(2) no
C6 C62 H66 111.6(16) no
H64 C62 H66 111(2) no
H65 C62 H66 107(2) no

loop_
_geom_bond_atom_site_label_1
_geom_bond_atom_site_label_2
_geom_bond_distance
_geom_bond_publ_flag
F1 C14 1.369(2) yes
O1 N1 1.2858(18) yes
N1 C2 1.489(2) yes
N1 C6 1.495(2) yes
N2 C7 1.253(2) yes
N2 C4 1.468(2) yes
C2 C3 1.522(2) yes
C2 C22 1.530(3) no
C2 C21 1.531(3) no
C3 C4 1.509(3) yes
C3 H31 .97(2) no
C3 H32 1.01(2) no
C4 C5 1.512(2) yes
C4 H4 .991(19) no
C5 C6 1.521(2) yes
C5 H51 .94(2) no
C5 H52 .99(2) no
C6 C62 1.525(3) no
C6 C61 1.527(3) no
C7 C11 1.472(2) yes
C7 H7 .964(18) no
C11 C16 1.375(3) no
C11 C12 1.385(3) no
C12 C13 1.376(3) no
C12 H12 .955(19) no
C13 C14 1.355(3) no
C13 H13 .97(2) no
C14 C15 1.355(3) no
C15 C16 1.380(3) no
C15 H15 .98(2) no
C16 H16 .94(2) no
C21 H21 .98(3) no
C21 H22 1.00(3) no
C21 H23 .95(3) no
C22 H24 .96(3) no
C22 H25 1.02(2) no
C22 H26 1.00(2) no
C61 H61 .98(2) no
C61 H62 .97(2) no
C61 H63 1.01(3) no
C62 H64 1.05(3) no
C62 H65 .98(3) no
C62 H66 .95(3) no

loop_
_geom_contact_atom_site_label_1
_geom_contact_atom_site_label_2
_geom_contact_distance
_geom_contact_site_symmetry_1
_geom_contact_site_symmetry_2
_geom_contact_publ_flag
O1 O1 5.4806(14) 1_555 4_555 yes
O1 O1 7.7904(14) 1_555 6_555 yes
O1 C22 3.639(3) 1_555 4_555 no
O1 C4 3.686(2) 1_555 4_555 no
O1 C61 3.496(3) 1_555 4_555 yes
O1 H24 2.69(3) 1_555 4_555 yes
O1 H4 2.70(2) 1_555 4_555 yes
O1 H61 2.53(3) 1_555 4_555 yes

loop_
_geom_torsion_atom_site_label_1
_geom_torsion_atom_site_label_2
_geom_torsion_atom_site_label_3
_geom_torsion_atom_site_label_4
_geom_torsion
_geom_torsion_publ_flag
O1 N1 C2 C3 -168.24(16) yes
C6 N1 C2 C3 33.3(2) yes
O1 N1 C2 C22 69.5(2) no
C6 N1 C2 C22 -88.9(2) no
O1 N1 C2 C21 -49.1(2) no
C6 N1 C2 C21 152.44(19) no
N1 C2 C3 C4 -45.7(2) yes
C22 C2 C3 C4 75.2(2) no
C21 C2 C3 C4 -163.13(18) no
C7 N2 C4 C3 129.56(18) yes
C7 N2 C4 C5 -113.38(19) yes
C2 C3 C4 N2 178.58(15) yes
C2 C3 C4 C5 61.0(2) yes
N2 C4 C5 C6 -178.85(15) yes
C3 C4 C5 C6 -61.3(2) yes
O1 N1 C6 C5 168.00(15) yes
C2 N1 C6 C5 -33.5(2) yes
O1 N1 C6 C62 48.9(2) no
C2 N1 C6 C62 -152.55(18) no
O1 N1 C6 C61 -69.67(19) no
C2 N1 C6 C61 88.9(2) no
C4 C5 C6 N1 46.1(2) yes
C4 C5 C6 C62 163.58(18) no
C4 C5 C6 C61 -74.6(2) no
C4 N2 C7 C11 179.36(16) yes
N2 C7 C11 C16 -175.68(19) yes
N2 C7 C11 C12 3.7(3) yes
C16 C11 C12 C13 1.3(3) no
C7 C11 C12 C13 -178.12(18) no
C11 C12 C13 C14 -.5(3) no
C12 C13 C14 C15 -.5(3) no
C12 C13 C14 F1 179.66(17) no
C13 C14 C15 C16 .6(4) no
F1 C14 C15 C16 -179.5(2) no
C12 C11 C16 C15 -1.1(3) no
C7 C11 C16 C15 178.3(2) no
C14 C15 C16 C11 .2(4) no

loop_
_cod_related_entry_id
_cod_related_entry_database
_cod_related_entry_code
1 ChemSpider 21188544
